data_4344706
loop_
_publ_author_name
'Song, Li-Cheng'
'Xu, Kai-Kai'
'Han, Xiao-Feng'
'Zhang, Ji-Wei'

_publ_section_title
;
 Synthetic and Structural Studies of 2-Acylmethyl-6-R-Difunctionalized
 Pyridine Ligand-Containing Iron Complexes Related to [Fe]-Hydrogenase.
;
_journal_issue 3
_journal_name_full 'Inorganic chemistry'
_journal_page_first 1258
_journal_page_last 1269
_journal_paper_doi 10.1021/acs.inorgchem.5b02490
_journal_volume 55
_journal_year 2016
_chemical_formula_sum 'C16 H14 Fe N2 O5 S'
_chemical_formula_weight 402.20
_chemical_name_systematic
; 
 ? 
;
_space_group_IT_number 19
_symmetry_cell_setting orthorhombic
_symmetry_space_group_name_Hall 'P 2ac 2ab'
_symmetry_space_group_name_H-M 'P 21 21 21'
_atom_sites_solution_hydrogens geom
_atom_sites_solution_primary direct
_atom_sites_solution_secondary difmap
_audit_creation_method SHELXL-97
_cell_angle_alpha 90.00
_cell_angle_beta 90.00
_cell_angle_gamma 90.00
_cell_formula_units_Z 4
_cell_length_a 10.514(3)
_cell_length_b 11.132(3)
_cell_length_c 14.619(5)
_cell_measurement_reflns_used 6717
_cell_measurement_temperature 113(2)
_cell_measurement_theta_max 27.9
_cell_measurement_theta_min 2.3
_cell_volume 1711.0(9)
_computing_cell_refinement CrystalClear
_computing_data_collection CrystalClear
_computing_data_reduction CrystalClear
_computing_molecular_graphics 'Bruker SHELXTL'
_computing_publication_material 'CrystalStructure 3.8'
_computing_structure_refinement 'SHELXL-97 (Sheldrick, 1997)'
_computing_structure_solution 'SHELXS-97 (Sheldrick, 1990)'
_diffrn_ambient_temperature 113(2)
_diffrn_detector_area_resol_mean 14.22
_diffrn_measured_fraction_theta_full 0.997
_diffrn_measured_fraction_theta_max 0.997
_diffrn_measurement_device_type 'Rigaku Saturn724 CCD'
_diffrn_measurement_method '\w and \f scans'
_diffrn_radiation_monochromator multilayer
_diffrn_radiation_source 'rotating anode'
_diffrn_radiation_type MoK\a
_diffrn_radiation_wavelength 0.71073
_diffrn_reflns_av_R_equivalents 0.0329
_diffrn_reflns_av_sigmaI/netI 0.0422
_diffrn_reflns_limit_h_max 13
_diffrn_reflns_limit_h_min -12
_diffrn_reflns_limit_k_max 14
_diffrn_reflns_limit_k_min -14
_diffrn_reflns_limit_l_max 19
_diffrn_reflns_limit_l_min -18
_diffrn_reflns_number 16685
_diffrn_reflns_theta_full 27.89
_diffrn_reflns_theta_max 27.89
_diffrn_reflns_theta_min 2.30
_diffrn_standards_decay_% 0
_diffrn_standards_interval_count 0
_diffrn_standards_interval_time 0
_diffrn_standards_number 0
_exptl_absorpt_coefficient_mu 1.032
_exptl_absorpt_correction_T_max 0.8861
_exptl_absorpt_correction_T_min 0.8201
_exptl_absorpt_correction_type multi-scan
_exptl_absorpt_process_details CrystalClear
_exptl_crystal_colour Colorless
_exptl_crystal_density_diffrn 1.561
_exptl_crystal_density_method 'not measured'
_exptl_crystal_description Prism
_exptl_crystal_F_000 824
_exptl_crystal_size_max 0.20
_exptl_crystal_size_mid 0.18
_exptl_crystal_size_min 0.12
_refine_diff_density_max 0.210
_refine_diff_density_min -0.367
_refine_diff_density_rms 0.052
_refine_ls_abs_structure_details 'Flack H D (1983), Acta Cryst. A39, 876-881'
_refine_ls_abs_structure_Flack -0.012(8)
_refine_ls_extinction_method none
_refine_ls_goodness_of_fit_ref 1.039
_refine_ls_hydrogen_treatment constr
_refine_ls_matrix_type full
_refine_ls_number_parameters 227
_refine_ls_number_reflns 4082
_refine_ls_number_restraints 0
_refine_ls_restrained_S_all 1.039
_refine_ls_R_factor_all 0.0221
_refine_ls_R_factor_gt 0.0200
_refine_ls_shift/su_max 0.001
_refine_ls_shift/su_mean 0.000
_refine_ls_structure_factor_coef Fsqd
_refine_ls_weighting_details 'calc w=1/[\s^2^(Fo^2^)+(0.0100P)^2^+0.0000P] where P=(Fo^2^+2Fc^2^)/3'
_refine_ls_weighting_scheme calc
_refine_ls_wR_factor_gt 0.0399
_refine_ls_wR_factor_ref 0.0402
_reflns_number_gt 3670
_reflns_number_total 4082
_reflns_threshold_expression >2sigma(I)
_cod_data_source_file ic5b02490_si_002.cif
_cod_data_source_block 9
_cod_depositor_comments
;
The following automatic conversions were performed:

'_symmetry_cell_setting' value 'Orthorhombic' changed to
'orthorhombic' according to
/usr/data/users/saulius/crontab/automatic-downloads/current/ACS/lib/dictionaries/cif_core.dic
dictionary named 'cif_core.dic' version 2.4.2 from 2011-04-26.

'_exptl_absorpt_correction_type' value 'MULTI-SCAN' changed to
'multi-scan' according to
/usr/data/users/saulius/crontab/automatic-downloads/current/ACS/lib/dictionaries/cif_core.dic
dictionary named 'cif_core.dic' version 2.4.2 from 2011-04-26.

'_refine_ls_hydrogen_treatment' value 'CONSTR' changed to 'constr'
according to
/usr/data/users/saulius/crontab/automatic-downloads/current/ACS/lib/dictionaries/cif_core.dic
dictionary named 'cif_core.dic' version 2.4.2 from 2011-04-26.

Automatic conversion script
Id: cif_fix_values 4268 2015-11-12 08:31:59Z antanas 
;
_cod_original_cell_volume 1711.1(9)
_cod_original_sg_symbol_H-M P2(1)2(1)2(1)
_cod_database_code 4344706

loop_
_symmetry_equiv_pos_as_xyz
'x, y, z'
'-x+1/2, -y, z+1/2'
'-x, y+1/2, -z+1/2'
'x+1/2, -y+1/2, -z'

loop_
_atom_site_label
_atom_site_type_symbol
_atom_site_fract_x
_atom_site_fract_y
_atom_site_fract_z
_atom_site_U_iso_or_equiv
_atom_site_adp_type
_atom_site_occupancy
_atom_site_symmetry_multiplicity
_atom_site_calc_flag
_atom_site_refinement_flags
Fe1 Fe 0.583684(19) 0.39115(2) -0.021617(14) 0.01536(6) Uani 1 1 d .
S1 S 0.63335(3) 0.58882(4) -0.07321(3) 0.01813(9) Uani 1 1 d .
O1 O 0.76143(10) 0.29196(11) -0.15462(8) 0.0316(3) Uani 1 1 d .
O2 O 0.53194(11) 0.15211(10) 0.05032(8) 0.0356(3) Uani 1 1 d .
O3 O 0.44272(10) 0.31572(10) -0.18059(7) 0.0274(3) Uani 1 1 d .
O4 O 0.53749(9) 0.42397(10) 0.19315(7) 0.0208(3) Uani 1 1 d .
O5 O 0.47173(9) 0.40012(11) 0.34664(7) 0.0222(2) Uani 1 1 d .
N1 N 0.72489(11) 0.46499(11) 0.05750(9) 0.0153(3) Uani 1 1 d .
N2 N 0.43958(11) 0.45813(11) 0.05817(8) 0.0146(3) Uani 1 1 d .
C1 C 0.69375(15) 0.33243(14) -0.10184(11) 0.0207(4) Uani 1 1 d .
C2 C 0.55306(14) 0.24665(14) 0.02348(11) 0.0210(4) Uani 1 1 d .
C3 C 0.73574(13) 0.57487(13) 0.02014(10) 0.0157(3) Uani 1 1 d .
C4 C 0.81910(14) 0.66115(14) 0.05562(11) 0.0216(4) Uani 1 1 d .
H4 H 0.8255 0.7386 0.0288 0.026 Uiso 1 1 calc R
C5 C 0.89183(14) 0.63044(15) 0.13076(11) 0.0251(4) Uani 1 1 d .
H5A H 0.9479 0.6877 0.1571 0.030 Uiso 1 1 calc R
C6 C 0.88308(14) 0.51660(16) 0.16748(11) 0.0231(4) Uani 1 1 d .
H6 H 0.9344 0.4942 0.2182 0.028 Uiso 1 1 calc R
C7 C 0.79863(14) 0.43552(15) 0.12956(10) 0.0191(4) Uani 1 1 d .
H7 H 0.7924 0.3571 0.1549 0.023 Uiso 1 1 calc R
C8 C 0.45015(14) 0.37632(14) -0.11115(10) 0.0194(4) Uani 1 1 d .
C9 C 0.34309(15) 0.46588(16) -0.09048(11) 0.0248(4) Uani 1 1 d .
H9A H 0.3587 0.5415 -0.1243 0.030 Uiso 1 1 calc R
H9B H 0.2610 0.4323 -0.1117 0.030 Uiso 1 1 calc R
C10 C 0.33539(13) 0.49202(14) 0.00956(11) 0.0191(4) Uani 1 1 d .
C11 C 0.23021(14) 0.54375(15) 0.04965(12) 0.0233(4) Uani 1 1 d .
H11 H 0.1590 0.5670 0.0137 0.028 Uiso 1 1 calc R
C12 C 0.23059(15) 0.56117(15) 0.14368(12) 0.0253(4) Uani 1 1 d .
H12 H 0.1608 0.5997 0.1727 0.030 Uiso 1 1 calc R
C13 C 0.33289(14) 0.52209(14) 0.19458(11) 0.0220(4) Uani 1 1 d .
H13 H 0.3333 0.5308 0.2592 0.026 Uiso 1 1 calc R
C14 C 0.43565(14) 0.46964(14) 0.14969(10) 0.0163(3) Uani 1 1 d .
C15 C 0.55629(14) 0.45679(14) 0.28821(10) 0.0222(4) Uani 1 1 d .
H15A H 0.6442 0.4358 0.3064 0.027 Uiso 1 1 calc R
H15B H 0.5465 0.5448 0.2946 0.027 Uiso 1 1 calc R
C16 C 0.49091(17) 0.27408(16) 0.35152(12) 0.0331(4) Uani 1 1 d .
H16A H 0.4615 0.2366 0.2947 0.050 Uiso 1 1 calc R
H16B H 0.4429 0.2413 0.4033 0.050 Uiso 1 1 calc R
H16C H 0.5816 0.2573 0.3600 0.050 Uiso 1 1 calc R

loop_
_atom_site_aniso_label
_atom_site_aniso_U_11
_atom_site_aniso_U_22
_atom_site_aniso_U_33
_atom_site_aniso_U_23
_atom_site_aniso_U_13
_atom_site_aniso_U_12
Fe1 0.01692(11) 0.01605(10) 0.01310(11) -0.00018(10) 0.00138(9) -0.00051(10)
S1 0.0202(2) 0.0192(2) 0.0150(2) 0.00273(17) -0.00102(16) -0.00068(17)
O1 0.0327(7) 0.0331(8) 0.0290(7) -0.0063(6) 0.0119(6) 0.0003(6)
O2 0.0414(7) 0.0217(7) 0.0437(8) 0.0088(6) 0.0136(6) 0.0025(6)
O3 0.0356(7) 0.0308(7) 0.0158(6) -0.0025(5) -0.0017(5) -0.0128(6)
O4 0.0181(6) 0.0337(7) 0.0106(5) -0.0009(5) -0.0018(5) 0.0044(5)
O5 0.0293(6) 0.0211(6) 0.0162(6) 0.0030(5) 0.0055(5) 0.0003(5)
N1 0.0139(6) 0.0183(7) 0.0137(7) -0.0009(6) 0.0026(5) 0.0019(5)
N2 0.0138(7) 0.0178(6) 0.0122(6) 0.0012(5) -0.0002(5) -0.0003(5)
C1 0.0232(9) 0.0196(9) 0.0194(9) 0.0001(7) 0.0010(7) -0.0063(7)
C2 0.0204(9) 0.0237(8) 0.0190(8) -0.0009(8) 0.0045(8) 0.0012(7)
C3 0.0146(7) 0.0189(8) 0.0136(8) -0.0004(7) 0.0025(6) 0.0030(6)
C4 0.0228(9) 0.0187(8) 0.0233(9) 0.0012(7) -0.0007(7) -0.0018(7)
C5 0.0193(9) 0.0300(10) 0.0260(10) -0.0039(8) -0.0051(7) -0.0067(7)
C6 0.0171(9) 0.0312(10) 0.0209(10) 0.0032(8) -0.0044(7) 0.0015(8)
C7 0.0146(8) 0.0232(9) 0.0194(9) 0.0038(7) 0.0005(7) 0.0040(7)
C8 0.0229(9) 0.0221(9) 0.0132(7) 0.0054(7) 0.0023(7) -0.0094(7)
C9 0.0210(9) 0.0374(11) 0.0161(9) 0.0048(8) -0.0053(7) -0.0021(8)
C10 0.0179(8) 0.0200(8) 0.0193(9) 0.0031(7) -0.0004(7) -0.0022(7)
C11 0.0142(8) 0.0268(9) 0.0289(10) 0.0047(8) -0.0037(7) 0.0015(7)
C12 0.0167(9) 0.0263(10) 0.0329(11) 0.0009(8) 0.0085(8) 0.0051(7)
C13 0.0231(9) 0.0262(9) 0.0166(9) -0.0025(8) 0.0063(7) 0.0017(7)
C14 0.0142(8) 0.0178(8) 0.0168(8) 0.0017(7) 0.0006(7) -0.0003(7)
C15 0.0257(10) 0.0288(9) 0.0122(8) 0.0001(7) -0.0013(7) -0.0051(8)
C16 0.0441(11) 0.0213(10) 0.0338(11) 0.0057(9) -0.0017(9) -0.0019(9)

loop_
_atom_type_symbol
_atom_type_description
_atom_type_scat_dispersion_real
_atom_type_scat_dispersion_imag
_atom_type_scat_source
C C 0.0033 0.0016 'International Tables Vol C Tables 4.2.6.8 and 6.1.1.4'
H H 0.0000 0.0000 'International Tables Vol C Tables 4.2.6.8 and 6.1.1.4'
N N 0.0061 0.0033 'International Tables Vol C Tables 4.2.6.8 and 6.1.1.4'
O O 0.0106 0.0060 'International Tables Vol C Tables 4.2.6.8 and 6.1.1.4'
S S 0.1246 0.1234 'International Tables Vol C Tables 4.2.6.8 and 6.1.1.4'
Fe Fe 0.3463 0.8444 'International Tables Vol C Tables 4.2.6.8 and 6.1.1.4'

loop_
_geom_angle_atom_site_label_1
_geom_angle_atom_site_label_2
_geom_angle_atom_site_label_3
_geom_angle
C2 Fe1 C1 91.72(7)
C2 Fe1 C8 92.44(7)
C1 Fe1 C8 89.70(7)
C2 Fe1 N2 89.09(6)
C1 Fe1 N2 172.74(6)
C8 Fe1 N2 83.06(6)
C2 Fe1 N1 106.61(6)
C1 Fe1 N1 92.76(6)
C8 Fe1 N1 160.69(6)
N2 Fe1 N1 93.91(5)
C2 Fe1 S1 176.06(5)
C1 Fe1 S1 89.32(5)
C8 Fe1 S1 91.36(5)
N2 Fe1 S1 90.36(4)
N1 Fe1 S1 69.54(4)
C3 S1 Fe1 78.79(5)
C14 O4 C15 117.77(12)
C15 O5 C16 112.96(13)
C3 N1 C7 119.33(13)
C3 N1 Fe1 101.35(10)
C7 N1 Fe1 139.31(11)
C14 N2 C10 117.97(12)
C14 N2 Fe1 128.52(10)
C10 N2 Fe1 113.50(10)
O1 C1 Fe1 177.61(15)
O2 C2 Fe1 178.07(16)
N1 C3 C4 121.80(14)
N1 C3 S1 110.26(11)
C4 C3 S1 127.94(12)
C5 C4 C3 118.13(15)
C5 C4 H4 120.9
C3 C4 H4 120.9
C6 C5 C4 119.99(15)
C6 C5 H5A 120.0
C4 C5 H5A 120.0
C5 C6 C7 119.13(15)
C5 C6 H6 120.4
C7 C6 H6 120.4
N1 C7 C6 121.59(15)
N1 C7 H7 119.2
C6 C7 H7 119.2
O3 C8 C9 118.42(14)
O3 C8 Fe1 131.19(13)
C9 C8 Fe1 110.20(11)
C10 C9 C8 111.07(13)
C10 C9 H9A 109.4
C8 C9 H9A 109.4
C10 C9 H9B 109.4
C8 C9 H9B 109.4
H9A C9 H9B 108.0
N2 C10 C11 122.72(15)
N2 C10 C9 114.47(14)
C11 C10 C9 122.80(14)
C10 C11 C12 118.51(15)
C10 C11 H11 120.7
C12 C11 H11 120.7
C13 C12 C11 119.52(16)
C13 C12 H12 120.2
C11 C12 H12 120.2
C12 C13 C14 118.91(16)
C12 C13 H13 120.5
C14 C13 H13 120.5
N2 C14 O4 114.17(13)
N2 C14 C13 122.19(14)
O4 C14 C13 123.62(14)
O5 C15 O4 112.88(12)
O5 C15 H15A 109.0
O4 C15 H15A 109.0
O5 C15 H15B 109.0
O4 C15 H15B 109.0
H15A C15 H15B 107.8
O5 C16 H16A 109.5
O5 C16 H16B 109.5
H16A C16 H16B 109.5
O5 C16 H16C 109.5
H16A C16 H16C 109.5
H16B C16 H16C 109.5

loop_
_geom_bond_atom_site_label_1
_geom_bond_atom_site_label_2
_geom_bond_distance
Fe1 C2 1.7680(17)
Fe1 C1 1.7725(17)
Fe1 C8 1.9266(15)
Fe1 N2 2.0523(12)
Fe1 N1 2.0536(13)
Fe1 S1 2.3840(8)
S1 C3 1.7451(15)
O1 C1 1.1422(18)
O2 C2 1.1450(18)
O3 C8 1.2213(17)
O4 C14 1.3448(17)
O4 C15 1.4504(17)
O5 C15 1.3850(17)
O5 C16 1.419(2)
N1 C3 1.3443(19)
N1 C7 1.3486(18)
N2 C14 1.3447(17)
N2 C10 1.3593(18)
C3 C4 1.400(2)
C4 C5 1.381(2)
C4 H4 0.9500
C5 C6 1.379(2)
C5 H5A 0.9500
C6 C7 1.382(2)
C6 H6 0.9500
C7 H7 0.9500
C8 C9 1.534(2)
C9 C10 1.493(2)
C9 H9A 0.9900
C9 H9B 0.9900
C10 C11 1.378(2)
C11 C12 1.388(2)
C11 H11 0.9500
C12 C13 1.378(2)
C12 H12 0.9500
C13 C14 1.392(2)
C13 H13 0.9500
C15 H15A 0.9900
C15 H15B 0.9900
C16 H16A 0.9800
C16 H16B 0.9800
C16 H16C 0.9800

loop_
_geom_torsion_atom_site_label_1
_geom_torsion_atom_site_label_2
_geom_torsion_atom_site_label_3
_geom_torsion_atom_site_label_4
_geom_torsion
C2 Fe1 S1 C3 10.7(7)
C1 Fe1 S1 C3 -94.65(7)
C8 Fe1 S1 C3 175.67(7)
N2 Fe1 S1 C3 92.60(6)
N1 Fe1 S1 C3 -1.44(6)
C2 Fe1 N1 C3 -177.26(10)
C1 Fe1 N1 C3 90.11(10)
C8 Fe1 N1 C3 -6.9(2)
N2 Fe1 N1 C3 -87.04(9)
S1 Fe1 N1 C3 1.87(8)
C2 Fe1 N1 C7 1.28(17)
C1 Fe1 N1 C7 -91.34(16)
C8 Fe1 N1 C7 171.67(17)
N2 Fe1 N1 C7 91.50(15)
S1 Fe1 N1 C7 -179.58(16)
C2 Fe1 N2 C14 69.03(13)
C1 Fe1 N2 C14 165.5(5)
C8 Fe1 N2 C14 161.60(14)
N1 Fe1 N2 C14 -37.56(13)
S1 Fe1 N2 C14 -107.07(13)
C2 Fe1 N2 C10 -109.57(11)
C1 Fe1 N2 C10 -13.0(5)
C8 Fe1 N2 C10 -16.99(11)
N1 Fe1 N2 C10 143.85(11)
S1 Fe1 N2 C10 74.34(10)
C2 Fe1 C1 O1 56(4)
C8 Fe1 C1 O1 -37(4)
N2 Fe1 C1 O1 -41(4)
N1 Fe1 C1 O1 162(4)
S1 Fe1 C1 O1 -128(4)
C1 Fe1 C2 O2 -62(4)
C8 Fe1 C2 O2 27(4)
N2 Fe1 C2 O2 110(4)
N1 Fe1 C2 O2 -156(4)
S1 Fe1 C2 O2 -168(4)
C7 N1 C3 C4 -1.9(2)
Fe1 N1 C3 C4 177.06(12)
C7 N1 C3 S1 178.53(10)
Fe1 N1 C3 S1 -2.56(11)
Fe1 S1 C3 N1 2.20(9)
Fe1 S1 C3 C4 -177.38(14)
N1 C3 C4 C5 0.4(2)
S1 C3 C4 C5 179.92(12)
C3 C4 C5 C6 1.4(2)
C4 C5 C6 C7 -1.6(2)
C3 N1 C7 C6 1.6(2)
Fe1 N1 C7 C6 -176.77(11)
C5 C6 C7 N1 0.1(2)
C2 Fe1 C8 O3 -71.99(16)
C1 Fe1 C8 O3 19.72(16)
N2 Fe1 C8 O3 -160.78(15)
N1 Fe1 C8 O3 117.22(19)
S1 Fe1 C8 O3 109.03(15)
C2 Fe1 C8 C9 113.21(11)
C1 Fe1 C8 C9 -155.08(11)
N2 Fe1 C8 C9 24.43(10)
N1 Fe1 C8 C9 -57.6(2)
S1 Fe1 C8 C9 -65.77(10)
O3 C8 C9 C10 155.54(14)
Fe1 C8 C9 C10 -28.92(16)
C14 N2 C10 C11 3.9(2)
Fe1 N2 C10 C11 -177.30(12)
C14 N2 C10 C9 -174.66(14)
Fe1 N2 C10 C9 4.09(17)
C8 C9 C10 N2 15.66(19)
C8 C9 C10 C11 -162.94(15)
N2 C10 C11 C12 -0.4(2)
C9 C10 C11 C12 178.07(16)
C10 C11 C12 C13 -2.7(3)
C11 C12 C13 C14 2.2(2)
C10 N2 C14 O4 174.17(12)
Fe1 N2 C14 O4 -4.37(19)
C10 N2 C14 C13 -4.4(2)
Fe1 N2 C14 C13 177.02(11)
C15 O4 C14 N2 165.73(12)
C15 O4 C14 C13 -15.7(2)
C12 C13 C14 N2 1.4(2)
C12 C13 C14 O4 -177.04(15)
C16 O5 C15 O4 66.88(16)
C14 O4 C15 O5 73.71(17)
